data_7710380
loop_
_publ_author_name
'Gregoli\'nski, Janusz'
'\'Slepokura, Katarzyna'
'K\/lak, Julia'
'Witwicki, Maciej'

_publ_section_title
;
 Multinuclear Ni(II) and Cu(II) complexes of meso 6+6 macrocyclic amine
 derived from trans-1,2-diaminocyclopentane and 2,6-diformylpyridine
;
_journal_name_full 'Dalton Transactions'
_journal_paper_doi 10.1039/D2DT01329K
_journal_year 2022
_chemical_formula_moiety '[Cu4 (C72 H102 N18) 2(C H4 O)], 8(N O3), 2(C H4 O), 2(H2 O)'
_chemical_formula_sum 'C76 H122 Cu4 N26 O30'
_chemical_formula_weight 2134.15
_space_group_crystal_system monoclinic
_space_group_IT_number 14
_space_group_name_Hall '-P 2yn'
_space_group_name_H-M_alt 'P 1 21/n 1'
_atom_sites_solution_hydrogens mixed
_atom_sites_solution_primary dual
_atom_sites_solution_secondary difmap
_audit_creation_method SHELXL-2014/7
_audit_update_record
;
2022-04-25 deposited with the CCDC.	2022-05-30 downloaded from the CCDC.
;
_cell_angle_alpha 90
_cell_angle_beta 90.98(2)
_cell_angle_gamma 90
_cell_formula_units_Z 2
_cell_length_a 11.371(2)
_cell_length_b 24.469(4)
_cell_length_c 16.157(2)
_cell_measurement_reflns_used 17866
_cell_measurement_temperature 100(2)
_cell_measurement_theta_max 28.56
_cell_measurement_theta_min 1.66
_cell_volume 4494.8(12)
_computing_cell_refinement 'CrysAlisPro 1.171.41.80a (Rigaku OD, 2020)'
_computing_data_collection 'CrysAlisPro 1.171.41.80a (Rigaku OD, 2020)'
_computing_data_reduction 'CrysAlisPro 1.171.41.80a (Rigaku OD, 2020)'
_computing_structure_refinement 'SHELXL-2014/7 (Sheldrick, 2015)'
_computing_structure_solution 'SHELXT-2014/7 (Sheldrick, 2015)'
_diffrn_ambient_temperature 100(2)
_diffrn_detector 'CCD plate'
_diffrn_detector_area_resol_mean 10.3456
_diffrn_detector_type Ruby
_diffrn_measured_fraction_theta_full 1.000
_diffrn_measured_fraction_theta_max 1.000
_diffrn_measurement_device 'four-circle diffractometer'
_diffrn_measurement_device_type 'Agilent Technologies Xcalibur, Ruby'
_diffrn_measurement_method 'omega scan'
_diffrn_radiation_monochromator graphite
_diffrn_radiation_probe x-ray
_diffrn_radiation_type MoK\a
_diffrn_radiation_wavelength 0.71073
_diffrn_reflns_av_R_equivalents 0.0409
_diffrn_reflns_av_unetI/netI 0.0306
_diffrn_reflns_Laue_measured_fraction_full 1.000
_diffrn_reflns_Laue_measured_fraction_max 1.000
_diffrn_reflns_limit_h_max 13
_diffrn_reflns_limit_h_min -13
_diffrn_reflns_limit_k_max 29
_diffrn_reflns_limit_k_min -29
_diffrn_reflns_limit_l_max 19
_diffrn_reflns_limit_l_min -19
_diffrn_reflns_number 53792
_diffrn_reflns_point_group_measured_fraction_full 1.000
_diffrn_reflns_point_group_measured_fraction_max 1.000
_diffrn_reflns_theta_full 25.242
_diffrn_reflns_theta_max 25.681
_diffrn_reflns_theta_min 1.510
_diffrn_source 'fine-focus sealed X-ray tube'
_diffrn_source_type 'Enhance (Mo) X-ray Source'
_exptl_absorpt_coefficient_mu 1.030
_exptl_absorpt_correction_T_max 0.888
_exptl_absorpt_correction_T_min 0.787
_exptl_absorpt_correction_type analytical
_exptl_absorpt_process_details
;
CrysAlisPro 1.171.41.80a (Rigaku Oxford Diffraction, 2020)
Analytical numeric absorption correction using a multifaceted crystal
model based on expressions derived by R.C. Clark & J.S. Reid.
(Clark, R. C. & Reid, J. S. (1995). Acta Cryst. A51, 887-897)
Empirical absorption correction using spherical harmonics,
implemented in SCALE3 ABSPACK scaling algorithm.
;
_exptl_crystal_colour 'dark blue'
_exptl_crystal_density_diffrn 1.577
_exptl_crystal_description block
_exptl_crystal_F_000 2232
_exptl_crystal_size_max 0.32
_exptl_crystal_size_mid 0.20
_exptl_crystal_size_min 0.13
_refine_diff_density_max 1.659
_refine_diff_density_min -0.423
_refine_diff_density_rms 0.105
_refine_ls_extinction_method none
_refine_ls_goodness_of_fit_ref 1.093
_refine_ls_hydrogen_treatment constr
_refine_ls_matrix_type full
_refine_ls_number_parameters 620
_refine_ls_number_reflns 8533
_refine_ls_number_restraints 3
_refine_ls_restrained_S_all 1.093
_refine_ls_R_factor_all 0.0781
_refine_ls_R_factor_gt 0.0599
_refine_ls_shift/su_max 0.001
_refine_ls_shift/su_mean 0.000
_refine_ls_structure_factor_coef Fsqd
_refine_ls_weighting_details 'w=1/[\s^2^(Fo^2^)+(0.0829P)^2^+10.1961P] where P=(Fo^2^+2Fc^2^)/3'
_refine_ls_weighting_scheme calc
_refine_ls_wR_factor_gt 0.1595
_refine_ls_wR_factor_ref 0.1711
_reflns_Friedel_coverage 0.000
_reflns_number_gt 6650
_reflns_number_total 8533
_reflns_threshold_expression 'I > 2\s(I)'
_cod_data_source_file d2dt01329k2.cif
_cod_data_source_block 3'_cul28nsyntab
_cod_original_sg_symbol_H-M 'P 21/n'
_cod_database_code 7710380
_shelx_shelxl_version_number 2014/7
_shelx_space_group_comment
;
The symmetry employed for this shelxl refinement is uniquely defined
by the following loop, which should always be used as a source of
symmetry information in preference to the above space-group names.
They are only intended as comments.
;
_shelx_estimated_absorpt_t_min 0.734
_shelx_estimated_absorpt_t_max 0.878

loop_
_space_group_symop_operation_xyz
'x, y, z'
'-x+1/2, y+1/2, -z+1/2'
'-x, -y, -z'
'x-1/2, -y-1/2, z-1/2'

loop_
_atom_site_label
_atom_site_type_symbol
_atom_site_fract_x
_atom_site_fract_y
_atom_site_fract_z
_atom_site_U_iso_or_equiv
_atom_site_adp_type
_atom_site_occupancy
_atom_site_site_symmetry_order
_atom_site_calc_flag
_atom_site_refinement_flags_posn
_atom_site_refinement_flags_adp
_atom_site_refinement_flags_occupancy
_atom_site_disorder_assembly
_atom_site_disorder_group
Cu1 Cu 0.64789(5) 0.39620(2) 0.23251(3) 0.02741(16) Uani 1 1 d . . . . .
Cu2 Cu 0.69876(5) 0.39737(2) 0.66726(3) 0.02448(15) Uani 1 1 d . . . . .
N1 N 0.6135(3) 0.38597(15) 0.1092(2) 0.0326(8) Uani 1 1 d . . . . .
H1 H 0.6264 0.4217 0.0806 0.039 Uiso 1 1 calc R U . . .
N2 N 0.7871(3) 0.35517(14) 0.2049(2) 0.0290(8) Uani 1 1 d . . . . .
N3 N 0.7125(3) 0.38642(14) 0.3516(2) 0.0257(7) Uani 1 1 d . . . . .
H3 H 0.7082 0.4232 0.3785 0.031 Uiso 1 1 calc R U . . .
N4 N 0.6271(3) 0.39500(12) 0.54827(19) 0.0226(7) Uani 1 1 d . . . . .
H4 H 0.6449 0.4306 0.5207 0.027 Uiso 1 1 calc R U . . .
N5 N 0.5495(3) 0.36585(13) 0.6950(2) 0.0248(7) Uani 1 1 d . . . . .
N6 N 0.7371(3) 0.37959(15) 0.7898(2) 0.0297(8) Uani 1 1 d . . . . .
H6 H 0.7364 0.4143 0.8225 0.036 Uiso 1 1 calc R U . . .
N7 N 0.8738(3) 0.39772(13) 0.6492(2) 0.0249(7) Uani 1 1 d . . . . .
H7 H 0.8964 0.3630 0.6210 0.030 Uiso 1 1 calc R U . . .
N8 N 0.7407(3) 0.49294(13) 0.6550(2) 0.0254(7) Uani 1 1 d . . . . .
N9 N 0.5251(3) 0.58416(14) 0.7550(2) 0.0283(8) Uani 1 1 d . . . . .
H9 H 0.5627 0.6166 0.7285 0.034 Uiso 1 1 calc R U . . .
C1 C 0.2900(5) 0.3867(2) 0.0513(3) 0.0435(12) Uani 1 1 d . . . . .
H1A H 0.2454 0.3519 0.0483 0.052 Uiso 1 1 calc R U . . .
H1B H 0.2504 0.4138 0.0148 0.052 Uiso 1 1 calc R U . . .
C2 C 0.4179(5) 0.3777(2) 0.0244(3) 0.0413(12) Uani 1 1 d . . . . .
H2A H 0.4254 0.3435 -0.0080 0.050 Uiso 1 1 calc R U . . .
H2B H 0.4460 0.4087 -0.0093 0.050 Uiso 1 1 calc R U . . .
C3 C 0.4866(4) 0.37380(18) 0.1069(3) 0.0331(10) Uani 1 1 d . . . . .
H3A H 0.4728 0.3372 0.1324 0.040 Uiso 1 1 calc R U . . .
C4 C 0.6930(4) 0.34460(19) 0.0728(3) 0.0366(11) Uani 1 1 d . . . . .
H4A H 0.7177 0.3569 0.0174 0.044 Uiso 1 1 calc R U . . .
H4B H 0.6504 0.3095 0.0661 0.044 Uiso 1 1 calc R U . . .
C5 C 0.8004(4) 0.33620(17) 0.1280(3) 0.0319(10) Uani 1 1 d . . . . .
C6 C 0.9029(4) 0.30997(18) 0.1068(3) 0.0371(11) Uani 1 1 d . . . . .
H6A H 0.9127 0.2965 0.0523 0.045 Uiso 1 1 calc R U . . .
C7 C 0.9910(4) 0.30358(18) 0.1658(3) 0.0382(11) Uani 1 1 d . . . . .
H7A H 1.0625 0.2861 0.1518 0.046 Uiso 1 1 calc R U . . .
C8 C 0.9750(4) 0.32270(18) 0.2455(3) 0.0344(10) Uani 1 1 d . . . . .
H8 H 1.0346 0.3183 0.2869 0.041 Uiso 1 1 calc R U . . .
C9 C 0.8705(4) 0.34829(17) 0.2633(3) 0.0305(9) Uani 1 1 d . . . . .
C10 C 0.8399(4) 0.3727(2) 0.3464(3) 0.0340(10) Uani 1 1 d . . . . .
H10A H 0.8610 0.3464 0.3908 0.041 Uiso 1 1 calc R U . . .
H10B H 0.8870 0.4063 0.3556 0.041 Uiso 1 1 calc R U . . .
C11 C 0.6445(4) 0.34803(16) 0.4053(2) 0.0269(9) Uani 1 1 d . . . . .
H11 H 0.5592 0.3576 0.4001 0.032 Uiso 1 1 calc R U . . .
C12 C 0.6590(5) 0.28734(17) 0.3815(3) 0.0374(11) Uani 1 1 d . . . . .
H12A H 0.5843 0.2728 0.3581 0.045 Uiso 1 1 calc R U . . .
H12B H 0.7208 0.2833 0.3395 0.045 Uiso 1 1 calc R U . . .
C13 C 0.6933(5) 0.25665(18) 0.4600(3) 0.0378(11) Uani 1 1 d . . . . .
H13A H 0.7794 0.2505 0.4628 0.045 Uiso 1 1 calc R U . . .
H13B H 0.6529 0.2209 0.4621 0.045 Uiso 1 1 calc R U . . .
C14 C 0.6545(4) 0.29327(16) 0.5307(3) 0.0312(10) Uani 1 1 d . . . . .
H14A H 0.7000 0.2855 0.5821 0.037 Uiso 1 1 calc R U . . .
H14B H 0.5696 0.2887 0.5415 0.037 Uiso 1 1 calc R U . . .
C15 C 0.6809(4) 0.35037(15) 0.4983(2) 0.0248(9) Uani 1 1 d . . . . .
H15 H 0.7681 0.3554 0.5012 0.030 Uiso 1 1 calc R U . . .
C16 C 0.4966(4) 0.39074(16) 0.5566(2) 0.0273(9) Uani 1 1 d . . . . .
H16A H 0.4635 0.3695 0.5096 0.033 Uiso 1 1 calc R U . . .
H16B H 0.4616 0.4278 0.5547 0.033 Uiso 1 1 calc R U . . .
C17 C 0.4650(4) 0.36342(15) 0.6366(2) 0.0260(9) Uani 1 1 d . . . . .
C18 C 0.3588(4) 0.33778(16) 0.6520(3) 0.0312(10) Uani 1 1 d . . . . .
H18 H 0.2983 0.3361 0.6107 0.037 Uiso 1 1 calc R U . . .
C19 C 0.3436(4) 0.31451(17) 0.7297(3) 0.0333(10) Uani 1 1 d . . . . .
H19 H 0.2709 0.2975 0.7425 0.040 Uiso 1 1 calc R U . . .
C20 C 0.4337(4) 0.31588(17) 0.7889(3) 0.0320(10) Uani 1 1 d . . . . .
H20 H 0.4239 0.2994 0.8416 0.038 Uiso 1 1 calc R U . . .
C21 C 0.5382(4) 0.34175(17) 0.7697(2) 0.0295(9) Uani 1 1 d . . . . .
C22 C 0.6464(4) 0.34187(19) 0.8231(3) 0.0348(10) Uani 1 1 d . . . . .
H22A H 0.6789 0.3044 0.8263 0.042 Uiso 1 1 calc R U . . .
H22B H 0.6260 0.3534 0.8798 0.042 Uiso 1 1 calc R U . . .
C23 C 0.8588(4) 0.35890(17) 0.7871(3) 0.0312(10) Uani 1 1 d . . . . .
H23 H 0.8575 0.3225 0.7590 0.037 Uiso 1 1 calc R U . . .
C24 C 0.9334(4) 0.3540(2) 0.8658(3) 0.0407(11) Uani 1 1 d . . . . .
H24A H 0.9276 0.3167 0.8894 0.049 Uiso 1 1 calc R U . . .
H24B H 0.9077 0.3807 0.9078 0.049 Uiso 1 1 calc R U . . .
C25 C 1.0600(5) 0.3661(3) 0.8388(3) 0.0494(13) Uani 1 1 d . . . . .
H25A H 1.1112 0.3339 0.8491 0.059 Uiso 1 1 calc R U . . .
H25B H 1.0926 0.3976 0.8700 0.059 Uiso 1 1 calc R U . . .
C26 C 1.0532(4) 0.3792(2) 0.7452(3) 0.0390(11) Uani 1 1 d . . . . .
H26A H 1.1096 0.4083 0.7305 0.047 Uiso 1 1 calc R U . . .
H26B H 1.0691 0.3463 0.7115 0.047 Uiso 1 1 calc R U . . .
C27 C 0.9268(4) 0.39838(17) 0.7335(3) 0.0287(9) Uani 1 1 d . . . . .
H27 H 0.9193 0.4360 0.7569 0.034 Uiso 1 1 calc R U . . .
C28 C 0.9111(4) 0.44415(16) 0.5984(3) 0.0268(9) Uani 1 1 d . . . . .
H28A H 0.8985 0.4350 0.5392 0.032 Uiso 1 1 calc R U . . .
H28B H 0.9964 0.4504 0.6076 0.032 Uiso 1 1 calc R U . . .
C29 C 0.8449(4) 0.49633(16) 0.6180(2) 0.0269(9) Uani 1 1 d . . . . .
C30 C 0.8928(4) 0.54536(17) 0.5912(3) 0.0322(10) Uani 1 1 d . . . . .
H30 H 0.9682 0.5464 0.5668 0.039 Uiso 1 1 calc R U . . .
C31 C 0.8280(4) 0.59245(17) 0.6008(3) 0.0366(11) Uani 1 1 d . . . . .
H31 H 0.8577 0.6265 0.5822 0.044 Uiso 1 1 calc R U . . .
C32 C 0.7204(4) 0.58977(18) 0.6375(3) 0.0345(10) Uani 1 1 d . . . . .
H32 H 0.6744 0.6219 0.6438 0.041 Uiso 1 1 calc R U . . .
C33 C 0.6794(4) 0.53983(16) 0.6652(2) 0.0272(9) Uani 1 1 d . . . . .
C34 C 0.5609(4) 0.53556(16) 0.7047(3) 0.0294(9) Uani 1 1 d . . . . .
H34A H 0.5008 0.5296 0.6605 0.035 Uiso 1 1 calc R U . . .
H34B H 0.5608 0.5029 0.7409 0.035 Uiso 1 1 calc R U . . .
C35 C 0.5726(4) 0.58228(18) 0.8415(3) 0.0322(10) Uani 1 1 d . . . . .
H35 H 0.5519 0.5459 0.8654 0.039 Uiso 1 1 calc R U . . .
C36 C 0.7034(4) 0.5918(2) 0.8571(3) 0.0396(11) Uani 1 1 d . . . . .
H36A H 0.7346 0.6193 0.8182 0.048 Uiso 1 1 calc R U . . .
H36B H 0.7484 0.5574 0.8513 0.048 Uiso 1 1 calc R U . . .
O1M O 0.7233(3) 0.48113(12) 0.2221(2) 0.0391(8) Uani 1 1 d . . . . .
H1M H 0.7853 0.4785 0.1948 0.059 Uiso 1 1 calc R U . . .
C1M C 0.6690(5) 0.5327(2) 0.2054(3) 0.0456(12) Uani 1 1 d . . . . .
H1MA H 0.6436 0.5492 0.2574 0.068 Uiso 1 1 calc R U . . .
H1MB H 0.6006 0.5274 0.1685 0.068 Uiso 1 1 calc R U . . .
H1MC H 0.7255 0.5570 0.1787 0.068 Uiso 1 1 calc R U . . .
O1N O 0.6412(5) 0.48597(17) 0.0139(3) 0.0703(13) Uani 1 1 d . . . . .
O2N O 0.7863(5) 0.4592(2) -0.0586(3) 0.0815(14) Uani 1 1 d . . . . .
O3N O 0.6111(5) 0.45593(18) -0.1092(3) 0.0709(12) Uani 1 1 d . . . . .
N1N N 0.6807(5) 0.46595(17) -0.0521(3) 0.0496(12) Uani 1 1 d . . . . .
O4N O 0.8371(3) 0.48541(13) 0.4188(2) 0.0385(8) Uani 1 1 d . . . . .
O5N O 0.6495(3) 0.49357(12) 0.44062(18) 0.0325(7) Uani 1 1 d . . . . .
O6N O 0.7545(3) 0.56471(12) 0.4117(2) 0.0399(8) Uani 1 1 d . . . . .
N2N N 0.7467(3) 0.51550(14) 0.4238(2) 0.0291(8) Uani 1 1 d . . . . .
O7N O 0.9615(3) 0.32427(15) 0.5235(2) 0.0518(10) Uani 1 1 d . . . . .
O8N O 1.0359(5) 0.2627(2) 0.4484(3) 0.0828(15) Uani 1 1 d . . . . .
O9N O 1.1222(4) 0.28642(18) 0.5619(3) 0.0824(15) Uani 1 1 d . . . . .
N3N N 1.0375(4) 0.29055(15) 0.5129(3) 0.0398(9) Uani 1 1 d . . . . .
O10N O 0.5799(3) 0.69918(13) 0.7236(2) 0.0416(8) Uani 1 1 d . . . . .
O11N O 0.7614(4) 0.71811(18) 0.7121(4) 0.0835(16) Uani 1 1 d . . . . .
O12N O 0.6759(5) 0.7348(2) 0.8269(3) 0.0930(18) Uani 1 1 d . . . . .
N4N N 0.6720(5) 0.71758(17) 0.7553(3) 0.0522(12) Uani 1 1 d . . . . .
O2M O 0.8803(5) 0.4736(3) 0.1042(3) 0.104(2) Uani 1 1 d . . . . .
H2M H 0.8582 0.4740 0.0544 0.156 Uiso 1 1 calc R U . . .
C2M C 0.9956(6) 0.4571(3) 0.1095(6) 0.091(3) Uani 1 1 d . . . . .
H2MA H 1.0447 0.4824 0.0781 0.137 Uiso 1 1 calc R U . . .
H2MB H 1.0028 0.4202 0.0865 0.137 Uiso 1 1 calc R U . . .
H2MC H 1.0217 0.4568 0.1676 0.137 Uiso 1 1 calc R U . . .
O1W O 0.6592(4) 0.72068(17) 0.5421(2) 0.0577(10) Uani 1 1 d DG . . . .
H1WA H 0.6587 0.7155 0.5935 0.086 Uiso 1 1 d DG U . . .
H1WB H 0.7285 0.7163 0.5260 0.086 Uiso 1 1 d DG U . . .

loop_
_atom_site_aniso_label
_atom_site_aniso_U_11
_atom_site_aniso_U_22
_atom_site_aniso_U_33
_atom_site_aniso_U_23
_atom_site_aniso_U_13
_atom_site_aniso_U_12
Cu1 0.0418(3) 0.0242(3) 0.0162(3) -0.00158(19) 0.0012(2) 0.0049(2)
Cu2 0.0365(3) 0.0216(3) 0.0154(2) 0.00114(18) 0.0022(2) -0.0021(2)
N1 0.050(2) 0.0303(19) 0.0178(17) -0.0035(14) -0.0017(16) 0.0048(17)
N2 0.043(2) 0.0246(18) 0.0192(17) -0.0009(14) 0.0055(16) 0.0010(15)
N3 0.036(2) 0.0231(17) 0.0176(16) -0.0014(13) 0.0009(14) 0.0040(14)
N4 0.0362(19) 0.0140(15) 0.0177(16) -0.0010(12) -0.0001(14) -0.0012(13)
N5 0.0374(19) 0.0159(16) 0.0213(17) 0.0007(13) 0.0065(15) -0.0005(14)
N6 0.041(2) 0.0280(18) 0.0200(17) 0.0026(14) 0.0011(15) -0.0010(16)
N7 0.0361(19) 0.0203(16) 0.0182(16) 0.0014(13) 0.0019(14) -0.0007(14)
N8 0.039(2) 0.0211(17) 0.0160(16) -0.0005(13) -0.0006(14) -0.0008(15)
N9 0.038(2) 0.0257(18) 0.0212(17) -0.0045(14) -0.0001(15) 0.0014(15)
C1 0.054(3) 0.041(3) 0.035(3) -0.010(2) -0.010(2) -0.004(2)
C2 0.059(3) 0.039(3) 0.025(2) -0.008(2) -0.008(2) 0.003(2)
C3 0.049(3) 0.030(2) 0.020(2) -0.0063(18) -0.0017(19) 0.002(2)
C4 0.052(3) 0.035(2) 0.023(2) -0.0057(18) 0.006(2) 0.004(2)
C5 0.050(3) 0.024(2) 0.022(2) 0.0004(17) 0.0059(19) 0.0005(19)
C6 0.057(3) 0.031(2) 0.024(2) -0.0073(18) 0.010(2) 0.004(2)
C7 0.050(3) 0.029(2) 0.037(3) -0.0040(19) 0.008(2) 0.007(2)
C8 0.045(3) 0.028(2) 0.031(2) -0.0022(18) 0.002(2) 0.0009(19)
C9 0.039(2) 0.026(2) 0.026(2) 0.0017(17) 0.0062(19) 0.0003(18)
C10 0.038(2) 0.044(3) 0.020(2) -0.0048(19) 0.0029(18) 0.003(2)
C11 0.044(2) 0.0177(19) 0.019(2) -0.0021(15) 0.0014(18) 0.0005(17)
C12 0.068(3) 0.022(2) 0.022(2) -0.0067(17) -0.005(2) 0.001(2)
C13 0.061(3) 0.021(2) 0.031(2) -0.0025(18) 0.001(2) 0.005(2)
C14 0.052(3) 0.019(2) 0.023(2) 0.0024(16) -0.0010(19) 0.0027(18)
C15 0.037(2) 0.0196(19) 0.0177(19) -0.0016(15) 0.0025(17) 0.0012(17)
C16 0.037(2) 0.023(2) 0.022(2) 0.0031(16) 0.0022(17) 0.0022(17)
C17 0.036(2) 0.0162(18) 0.026(2) -0.0021(16) 0.0045(18) 0.0039(16)
C18 0.041(3) 0.021(2) 0.032(2) 0.0014(17) 0.003(2) 0.0027(18)
C19 0.042(3) 0.022(2) 0.036(2) 0.0040(18) 0.013(2) 0.0024(18)
C20 0.045(3) 0.025(2) 0.026(2) 0.0037(17) 0.011(2) -0.0015(19)
C21 0.047(3) 0.022(2) 0.020(2) -0.0005(16) 0.0068(19) 0.0020(18)
C22 0.048(3) 0.037(2) 0.020(2) 0.0070(18) 0.0039(19) -0.005(2)
C23 0.048(3) 0.025(2) 0.022(2) 0.0045(17) 0.0018(19) 0.0016(19)
C24 0.054(3) 0.043(3) 0.026(2) 0.006(2) -0.001(2) 0.004(2)
C25 0.051(3) 0.066(4) 0.030(3) 0.012(2) -0.008(2) 0.001(3)
C26 0.041(3) 0.046(3) 0.030(2) 0.004(2) -0.001(2) 0.004(2)
C27 0.039(2) 0.026(2) 0.021(2) 0.0024(16) -0.0007(18) -0.0004(18)
C28 0.038(2) 0.0199(19) 0.023(2) 0.0001(16) 0.0051(18) -0.0019(17)
C29 0.040(2) 0.022(2) 0.0182(19) -0.0015(16) -0.0018(17) -0.0028(17)
C30 0.047(3) 0.025(2) 0.025(2) 0.0016(17) 0.0088(19) -0.0025(19)
C31 0.053(3) 0.022(2) 0.035(3) 0.0054(18) 0.006(2) -0.004(2)
C32 0.053(3) 0.023(2) 0.028(2) 0.0016(17) 0.006(2) 0.0026(19)
C33 0.043(3) 0.021(2) 0.0176(19) -0.0017(16) -0.0018(18) 0.0025(18)
C34 0.046(3) 0.021(2) 0.021(2) -0.0045(16) 0.0021(18) 0.0000(18)
C35 0.046(3) 0.026(2) 0.024(2) -0.0001(17) -0.0045(19) 0.0041(19)
C36 0.050(3) 0.036(3) 0.033(3) -0.007(2) -0.005(2) 0.002(2)
O1M 0.054(2) 0.0275(16) 0.0356(18) 0.0032(14) 0.0044(16) -0.0012(14)
C1M 0.061(3) 0.033(3) 0.043(3) 0.000(2) -0.001(2) -0.005(2)
O1N 0.114(4) 0.052(2) 0.045(2) 0.0000(19) 0.017(2) 0.008(2)
O2N 0.075(3) 0.079(3) 0.090(4) -0.015(3) 0.003(3) 0.016(3)
O3N 0.102(4) 0.054(3) 0.056(3) -0.002(2) 0.003(3) 0.015(2)
N1N 0.085(4) 0.031(2) 0.032(2) 0.0001(18) 0.007(2) 0.011(2)
O4N 0.0444(19) 0.0322(17) 0.0389(18) -0.0010(14) -0.0017(15) 0.0086(15)
O5N 0.0416(18) 0.0237(15) 0.0322(17) 0.0023(12) 0.0055(14) -0.0023(13)
O6N 0.0474(19) 0.0198(15) 0.053(2) 0.0096(14) 0.0042(16) 0.0012(13)
N2N 0.038(2) 0.0254(18) 0.0233(18) 0.0002(14) -0.0018(15) 0.0046(16)
O7N 0.060(2) 0.054(2) 0.041(2) -0.0137(17) -0.0073(17) 0.0256(19)
O8N 0.108(4) 0.077(3) 0.064(3) -0.033(3) 0.007(3) 0.026(3)
O9N 0.071(3) 0.053(3) 0.121(4) -0.008(3) -0.049(3) 0.007(2)
N3N 0.043(2) 0.0249(19) 0.051(3) -0.0024(18) -0.008(2) 0.0051(17)
O10N 0.049(2) 0.0311(17) 0.0446(19) -0.0045(15) -0.0114(16) 0.0007(15)
O11N 0.056(3) 0.051(3) 0.144(5) 0.018(3) 0.014(3) -0.002(2)
O12N 0.163(5) 0.069(3) 0.046(3) -0.003(2) -0.027(3) -0.048(3)
N4N 0.068(3) 0.032(2) 0.057(3) 0.011(2) -0.001(3) -0.003(2)
O2M 0.074(3) 0.160(6) 0.079(4) 0.038(4) 0.027(3) 0.034(4)
C2M 0.056(4) 0.082(5) 0.136(8) 0.035(5) 0.005(4) 0.000(4)
O1W 0.071(3) 0.052(2) 0.050(2) 0.005(2) 0.001(2) 0.013(2)

loop_
_atom_type_symbol
_atom_type_description
_atom_type_scat_dispersion_real
_atom_type_scat_dispersion_imag
_atom_type_scat_source
C C 0.0033 0.0016 'International Tables Vol C Tables 4.2.6.8 and 6.1.1.4'
H H 0.0000 0.0000 'International Tables Vol C Tables 4.2.6.8 and 6.1.1.4'
Cu Cu 0.3201 1.2651 'International Tables Vol C Tables 4.2.6.8 and 6.1.1.4'
N N 0.0061 0.0033 'International Tables Vol C Tables 4.2.6.8 and 6.1.1.4'
O O 0.0106 0.0060 'International Tables Vol C Tables 4.2.6.8 and 6.1.1.4'

loop_
_geom_angle_atom_site_label_1
_geom_angle_atom_site_label_2
_geom_angle_atom_site_label_3
_geom_angle
_geom_angle_site_symmetry_1
_geom_angle_site_symmetry_3
_geom_angle_publ_flag
N2 Cu1 N9 160.19(15) . 3_666 ?
N2 Cu1 N1 81.67(15) . . ?
N9 Cu1 N1 87.52(14) 3_666 . ?
N2 Cu1 N3 82.79(14) . . ?
N9 Cu1 N3 105.30(14) 3_666 . ?
N1 Cu1 N3 163.10(14) . . ?
N2 Cu1 O1M 98.47(14) . . ?
N9 Cu1 O1M 99.16(13) 3_666 . ?
N1 Cu1 O1M 96.14(14) . . ?
N3 Cu1 O1M 92.67(13) . . ?
N5 Cu2 N7 155.79(13) . . ?
N5 Cu2 N6 82.23(14) . . ?
N7 Cu2 N6 86.95(14) . . ?
N5 Cu2 N4 82.59(14) . . ?
N7 Cu2 N4 103.81(13) . . ?
N6 Cu2 N4 162.65(14) . . ?
N5 Cu2 N8 126.03(13) . . ?
N7 Cu2 N8 77.62(13) . . ?
N6 Cu2 N8 104.22(13) . . ?
N4 Cu2 N8 91.51(12) . . ?
C3 N1 C4 117.0(4) . . ?
C3 N1 Cu1 102.7(2) . . ?
C4 N1 Cu1 111.3(3) . . ?
C3 N1 H1 108.5 . . ?
C4 N1 H1 108.5 . . ?
Cu1 N1 H1 108.5 . . ?
C9 N2 C5 121.4(4) . . ?
C9 N2 Cu1 118.5(3) . . ?
C5 N2 Cu1 120.0(3) . . ?
C10 N3 C11 113.7(3) . . ?
C10 N3 Cu1 107.8(2) . . ?
C11 N3 Cu1 115.6(3) . . ?
C10 N3 H3 106.3 . . ?
C11 N3 H3 106.3 . . ?
Cu1 N3 H3 106.3 . . ?
C15 N4 C16 114.4(3) . . ?
C15 N4 Cu2 111.3(2) . . ?
C16 N4 Cu2 107.0(2) . . ?
C15 N4 H4 108.0 . . ?
C16 N4 H4 108.0 . . ?
Cu2 N4 H4 108.0 . . ?
C17 N5 C21 122.3(4) . . ?
C17 N5 Cu2 118.6(3) . . ?
C21 N5 Cu2 118.7(3) . . ?
C23 N6 C22 117.0(3) . . ?
C23 N6 Cu2 103.1(2) . . ?
C22 N6 Cu2 109.9(3) . . ?
C23 N6 H6 108.9 . . ?
C22 N6 H6 108.9 . . ?
Cu2 N6 H6 108.9 . . ?
C28 N7 C27 112.9(3) . . ?
C28 N7 Cu2 112.3(3) . . ?
C27 N7 Cu2 104.7(2) . . ?
C28 N7 H7 108.9 . . ?
C27 N7 H7 108.9 . . ?
Cu2 N7 H7 108.9 . . ?
C29 N8 C33 117.6(3) . . ?
C29 N8 Cu2 106.0(2) . . ?
C33 N8 Cu2 135.5(3) . . ?
C35 N9 C34 112.7(3) . . ?
C35 N9 Cu1 104.4(2) . 3_666 ?
C34 N9 Cu1 120.8(3) . 3_666 ?
C35 N9 H9 106.0 . . ?
C34 N9 H9 106.0 . . ?
Cu1 N9 H9 106.0 3_666 . ?
C2 C1 C36 106.5(4) . 3_666 ?
C2 C1 H1A 110.4 . . ?
C36 C1 H1A 110.4 3_666 . ?
C2 C1 H1B 110.4 . . ?
C36 C1 H1B 110.4 3_666 . ?
H1A C1 H1B 108.6 . . ?
C3 C2 C1 103.4(4) . . ?
C3 C2 H2A 111.1 . . ?
C1 C2 H2A 111.1 . . ?
C3 C2 H2B 111.1 . . ?
C1 C2 H2B 111.1 . . ?
H2A C2 H2B 109.0 . . ?
N1 C3 C35 106.6(3) . 3_666 ?
N1 C3 C2 119.5(4) . . ?
C35 C3 C2 102.0(4) 3_666 . ?
N1 C3 H3A 109.4 . . ?
C35 C3 H3A 109.4 3_666 . ?
C2 C3 H3A 109.4 . . ?
N1 C4 C5 110.5(3) . . ?
N1 C4 H4A 109.6 . . ?
C5 C4 H4A 109.6 . . ?
N1 C4 H4B 109.6 . . ?
C5 C4 H4B 109.6 . . ?
H4A C4 H4B 108.1 . . ?
N2 C5 C6 120.1(4) . . ?
N2 C5 C4 113.4(4) . . ?
C6 C5 C4 126.5(4) . . ?
C5 C6 C7 119.2(4) . . ?
C5 C6 H6A 120.4 . . ?
C7 C6 H6A 120.4 . . ?
C6 C7 C8 119.9(4) . . ?
C6 C7 H7A 120.0 . . ?
C8 C7 H7A 120.0 . . ?
C9 C8 C7 118.3(4) . . ?
C9 C8 H8 120.8 . . ?
C7 C8 H8 120.8 . . ?
N2 C9 C8 121.0(4) . . ?
N2 C9 C10 113.9(4) . . ?
C8 C9 C10 125.1(4) . . ?
N3 C10 C9 112.1(4) . . ?
N3 C10 H10A 109.2 . . ?
C9 C10 H10A 109.2 . . ?
N3 C10 H10B 109.2 . . ?
C9 C10 H10B 109.2 . . ?
H10A C10 H10B 107.9 . . ?
N3 C11 C12 113.5(3) . . ?
N3 C11 C15 113.8(3) . . ?
C12 C11 C15 104.4(3) . . ?
N3 C11 H11 108.3 . . ?
C12 C11 H11 108.3 . . ?
C15 C11 H11 108.3 . . ?
C13 C12 C11 107.1(3) . . ?
C13 C12 H12A 110.3 . . ?
C11 C12 H12A 110.3 . . ?
C13 C12 H12B 110.3 . . ?
C11 C12 H12B 110.3 . . ?
H12A C12 H12B 108.5 . . ?
C12 C13 C14 105.2(3) . . ?
C12 C13 H13A 110.7 . . ?
C14 C13 H13A 110.7 . . ?
C12 C13 H13B 110.7 . . ?
C14 C13 H13B 110.7 . . ?
H13A C13 H13B 108.8 . . ?
C13 C14 C15 102.7(3) . . ?
C13 C14 H14A 111.2 . . ?
C15 C14 H14A 111.2 . . ?
C13 C14 H14B 111.2 . . ?
C15 C14 H14B 111.2 . . ?
H14A C14 H14B 109.1 . . ?
N4 C15 C14 113.6(3) . . ?
N4 C15 C11 116.4(3) . . ?
C14 C15 C11 104.3(3) . . ?
N4 C15 H15 107.4 . . ?
C14 C15 H15 107.4 . . ?
C11 C15 H15 107.4 . . ?
N4 C16 C17 111.1(3) . . ?
N4 C16 H16A 109.4 . . ?
C17 C16 H16A 109.4 . . ?
N4 C16 H16B 109.4 . . ?
C17 C16 H16B 109.4 . . ?
H16A C16 H16B 108.0 . . ?
N5 C17 C18 120.8(4) . . ?
N5 C17 C16 114.1(4) . . ?
C18 C17 C16 125.2(4) . . ?
C17 C18 C19 117.9(4) . . ?
C17 C18 H18 121.1 . . ?
C19 C18 H18 121.1 . . ?
C20 C19 C18 120.6(4) . . ?
C20 C19 H19 119.7 . . ?
C18 C19 H19 119.7 . . ?
C21 C20 C19 118.8(4) . . ?
C21 C20 H20 120.6 . . ?
C19 C20 H20 120.6 . . ?
N5 C21 C20 119.6(4) . . ?
N5 C21 C22 115.2(4) . . ?
C20 C21 C22 125.0(4) . . ?
C21 C22 N6 111.2(3) . . ?
C21 C22 H22A 109.4 . . ?
N6 C22 H22A 109.4 . . ?
C21 C22 H22B 109.4 . . ?
N6 C22 H22B 109.4 . . ?
H22A C22 H22B 108.0 . . ?
N6 C23 C27 106.6(3) . . ?
N6 C23 C24 120.8(4) . . ?
C27 C23 C24 104.3(4) . . ?
N6 C23 H23 108.2 . . ?
C27 C23 H23 108.2 . . ?
C24 C23 H23 108.2 . . ?
C23 C24 C25 104.9(4) . . ?
C23 C24 H24A 110.8 . . ?
C25 C24 H24A 110.8 . . ?
C23 C24 H24B 110.8 . . ?
C25 C24 H24B 110.8 . . ?
H24A C24 H24B 108.8 . . ?
C24 C25 C26 106.6(4) . . ?
C24 C25 H25A 110.4 . . ?
C26 C25 H25A 110.4 . . ?
C24 C25 H25B 110.4 . . ?
C26 C25 H25B 110.4 . . ?
H25A C25 H25B 108.6 . . ?
C27 C26 C25 102.6(4) . . ?
C27 C26 H26A 111.3 . . ?
C25 C26 H26A 111.3 . . ?
C27 C26 H26B 111.3 . . ?
C25 C26 H26B 111.3 . . ?
H26A C26 H26B 109.2 . . ?
N7 C27 C23 108.4(3) . . ?
N7 C27 C26 118.7(4) . . ?
C23 C27 C26 102.8(3) . . ?
N7 C27 H27 108.8 . . ?
C23 C27 H27 108.8 . . ?
C26 C27 H27 108.8 . . ?
N7 C28 C29 112.6(3) . . ?
N7 C28 H28A 109.1 . . ?
C29 C28 H28A 109.1 . . ?
N7 C28 H28B 109.1 . . ?
C29 C28 H28B 109.1 . . ?
H28A C28 H28B 107.8 . . ?
N8 C29 C30 123.2(4) . . ?
N8 C29 C28 119.1(3) . . ?
C30 C29 C28 117.5(4) . . ?
C31 C30 C29 118.2(4) . . ?
C31 C30 H30 120.9 . . ?
C29 C30 H30 120.9 . . ?
C32 C31 C30 119.5(4) . . ?
C32 C31 H31 120.3 . . ?
C30 C31 H31 120.3 . . ?
C31 C32 C33 119.3(4) . . ?
C31 C32 H32 120.3 . . ?
C33 C32 H32 120.3 . . ?
N8 C33 C32 122.1(4) . . ?
N8 C33 C34 117.4(4) . . ?
C32 C33 C34 120.5(4) . . ?
N9 C34 C33 115.3(3) . . ?
N9 C34 H34A 108.4 . . ?
C33 C34 H34A 108.4 . . ?
N9 C34 H34B 108.4 . . ?
C33 C34 H34B 108.4 . . ?
H34A C34 H34B 107.5 . . ?
N9 C35 C36 119.2(4) . . ?
N9 C35 C3 109.6(3) . 3_666 ?
C36 C35 C3 103.9(4) . 3_666 ?
N9 C35 H35 107.9 . . ?
C36 C35 H35 107.9 . . ?
C3 C35 H35 107.9 3_666 . ?
C35 C36 C1 103.8(4) . 3_666 ?
C35 C36 H36A 111.0 . . ?
C1 C36 H36A 111.0 3_666 . ?
C35 C36 H36B 111.0 . . ?
C1 C36 H36B 111.0 3_666 . ?
H36A C36 H36B 109.0 . . ?
C1M O1M Cu1 131.6(3) . . ?
C1M O1M H1M 109.5 . . ?
Cu1 O1M H1M 106.9 . . ?
O1M C1M H1MA 109.5 . . ?
O1M C1M H1MB 109.5 . . ?
H1MA C1M H1MB 109.5 . . ?
O1M C1M H1MC 109.5 . . ?
H1MA C1M H1MC 109.5 . . ?
H1MB C1M H1MC 109.5 . . ?
O2N N1N O3N 122.1(5) . . ?
O2N N1N O1N 119.4(6) . . ?
O3N N1N O1N 118.5(6) . . ?
O6N N2N O5N 121.3(4) . . ?
O6N N2N O4N 120.0(4) . . ?
O5N N2N O4N 118.7(3) . . ?
O7N N3N O9N 121.0(4) . . ?
O7N N3N O8N 119.4(4) . . ?
O9N N3N O8N 119.3(5) . . ?
O12N N4N O10N 121.8(5) . . ?
O12N N4N O11N 120.5(6) . . ?
O10N N4N O11N 117.7(5) . . ?
C2M O2M H2M 109.5 . . ?
O2M C2M H2MA 109.5 . . ?
O2M C2M H2MB 109.5 . . ?
H2MA C2M H2MB 109.5 . . ?
O2M C2M H2MC 109.5 . . ?
H2MA C2M H2MC 109.5 . . ?
H2MB C2M H2MC 109.5 . . ?
H1WA O1W H1WB 108.0 . . ?

loop_
_geom_bond_atom_site_label_1
_geom_bond_atom_site_label_2
_geom_bond_distance
_geom_bond_site_symmetry_2
_geom_bond_publ_flag
Cu1 N2 1.933(4) . ?
Cu1 N9 2.039(4) 3_666 ?
Cu1 N1 2.040(3) . ?
Cu1 N3 2.062(3) . ?
Cu1 O1M 2.256(3) . ?
Cu2 N5 1.925(3) . ?
Cu2 N7 2.017(4) . ?
Cu2 N6 2.066(3) . ?
Cu2 N4 2.076(3) . ?
Cu2 N8 2.396(3) . ?
N1 C3 1.473(6) . ?
N1 C4 1.485(6) . ?
N1 H1 1.0000 . ?
N2 C9 1.336(6) . ?
N2 C5 1.338(5) . ?
N3 C10 1.490(6) . ?
N3 C11 1.502(5) . ?
N3 H3 1.0000 . ?
N4 C15 1.495(5) . ?
N4 C16 1.496(5) . ?
N4 H4 1.0000 . ?
N5 C17 1.336(5) . ?
N5 C21 1.351(5) . ?
N6 C23 1.475(6) . ?
N6 C22 1.492(5) . ?
N6 H6 1.0000 . ?
N7 C28 1.468(5) . ?
N7 C27 1.480(5) . ?
N7 H7 1.0000 . ?
N8 C29 1.339(6) . ?
N8 C33 1.354(5) . ?
N9 C35 1.491(5) . ?
N9 C34 1.500(5) . ?
N9 Cu1 2.039(4) 3_666 ?
N9 H9 1.0000 . ?
C1 C2 1.542(7) . ?
C1 C36 1.571(6) 3_666 ?
C1 H1A 0.9900 . ?
C1 H1B 0.9900 . ?
C2 C3 1.537(6) . ?
C2 H2A 0.9900 . ?
C2 H2B 0.9900 . ?
C3 C35 1.524(6) 3_666 ?
C3 H3A 1.0000 . ?
C4 C5 1.514(7) . ?
C4 H4A 0.9900 . ?
C4 H4B 0.9900 . ?
C5 C6 1.378(6) . ?
C6 C7 1.380(7) . ?
C6 H6A 0.9500 . ?
C7 C8 1.385(6) . ?
C7 H7A 0.9500 . ?
C8 C9 1.378(6) . ?
C8 H8 0.9500 . ?
C9 C10 1.517(6) . ?
C10 H10A 0.9900 . ?
C10 H10B 0.9900 . ?
C11 C12 1.543(5) . ?
C11 C15 1.553(6) . ?
C11 H11 1.0000 . ?
C12 C13 1.519(6) . ?
C12 H12A 0.9900 . ?
C12 H12B 0.9900 . ?
C13 C14 1.524(6) . ?
C13 H13A 0.9900 . ?
C13 H13B 0.9900 . ?
C14 C15 1.524(5) . ?
C14 H14A 0.9900 . ?
C14 H14B 0.9900 . ?
C15 H15 1.0000 . ?
C16 C17 1.504(5) . ?
C16 H16A 0.9900 . ?
C16 H16B 0.9900 . ?
C17 C18 1.387(6) . ?
C18 C19 1.393(6) . ?
C18 H18 0.9500 . ?
C19 C20 1.390(7) . ?
C19 H19 0.9500 . ?
C20 C21 1.387(6) . ?
C20 H20 0.9500 . ?
C21 C22 1.490(6) . ?
C22 H22A 0.9900 . ?
C22 H22B 0.9900 . ?
C23 C27 1.518(6) . ?
C23 C24 1.521(6) . ?
C23 H23 1.0000 . ?
C24 C25 1.541(7) . ?
C24 H24A 0.9900 . ?
C24 H24B 0.9900 . ?
C25 C26 1.546(6) . ?
C25 H25A 0.9900 . ?
C25 H25B 0.9900 . ?
C26 C27 1.521(6) . ?
C26 H26A 0.9900 . ?
C26 H26B 0.9900 . ?
C27 H27 1.0000 . ?
C28 C29 1.518(6) . ?
C28 H28A 0.9900 . ?
C28 H28B 0.9900 . ?
C29 C30 1.390(6) . ?
C30 C31 1.378(6) . ?
C30 H30 0.9500 . ?
C31 C32 1.370(7) . ?
C31 H31 0.9500 . ?
C32 C33 1.385(6) . ?
C32 H32 0.9500 . ?
C33 C34 1.505(6) . ?
C34 H34A 0.9900 . ?
C34 H34B 0.9900 . ?
C35 C36 1.523(7) . ?
C35 C3 1.524(6) 3_666 ?
C35 H35 1.0000 . ?
C36 C1 1.571(6) 3_666 ?
C36 H36A 0.9900 . ?
C36 H36B 0.9900 . ?
O1M C1M 1.429(6) . ?
O1M H1M 0.8400 . ?
C1M H1MA 0.9800 . ?
C1M H1MB 0.9800 . ?
C1M H1MC 0.9800 . ?
O1N N1N 1.263(6) . ?
O2N N1N 1.218(6) . ?
O3N N1N 1.231(6) . ?
O4N N2N 1.268(5) . ?
O5N N2N 1.263(5) . ?
O6N N2N 1.224(4) . ?
O7N N3N 1.210(5) . ?
O8N N3N 1.245(6) . ?
O9N N3N 1.241(6) . ?
O10N N4N 1.242(6) . ?
O11N N4N 1.242(6) . ?
O12N N4N 1.232(6) . ?
O2M C2M 1.373(8) . ?
O2M H2M 0.8400 . ?
C2M H2MA 0.9800 . ?
C2M H2MB 0.9800 . ?
C2M H2MC 0.9800 . ?
O1W H1WA 0.8404 . ?
O1W H1WB 0.8402 . ?

loop_
_geom_hbond_atom_site_label_D
_geom_hbond_atom_site_label_H
_geom_hbond_atom_site_label_A
_geom_hbond_distance_DH
_geom_hbond_distance_HA
_geom_hbond_distance_DA
_geom_hbond_angle_DHA
_geom_hbond_site_symmetry_A
N1 H1 O1N 1.00 1.92 2.911(6) 172.7 .
N3 H3 O4N 1.00 2.20 3.000(5) 135.4 .
N3 H3 O5N 1.00 2.11 3.081(4) 163.7 .
N4 H4 O5N 1.00 2.01 2.987(4) 163.7 .
N6 H6 O2N 1.00 2.28 3.172(6) 148.3 1_556
N6 H6 O3N 1.00 2.08 2.878(6) 135.0 1_556
N7 H7 O7N 1.00 1.99 2.902(5) 150.0 .
N9 H9 O10N 1.00 2.03 2.929(5) 147.9 .
C3 H3A O10N 1.00 2.57 3.366(6) 136.4 3_666
C3 H3A O12N 1.00 2.54 3.419(7) 147.1 3_666
C4 H4B O9N 0.99 2.37 3.309(7) 158.0 4_565
C6 H6A O1W 0.95 2.53 3.317(6) 140.6 2_645
C8 H8 O11N 0.95 2.48 3.222(7) 134.4 3_766
C10 H10B O4N 0.99 2.27 2.995(6) 129.6 .
C10 H10A O7N 0.99 2.47 3.371(6) 150.8 .
C12 H12A O10N 0.99 2.37 3.195(6) 140.4 3_666
C14 H14A O12N 0.99 2.37 3.303(6) 156.7 2_646
C15 H15 O7N 1.00 2.35 3.272(6) 153.2 .
C16 H16B O5N 0.99 2.30 3.283(5) 169.7 3_666
C18 H18 O9N 0.95 2.46 3.286(6) 145.2 1_455
C20 H20 O8N 0.95 2.61 3.403(6) 140.8 4_566
C22 H22A O11N 0.99 2.31 3.258(7) 161.0 2_646
C23 H23 O12N 1.00 2.58 3.570(7) 170.4 2_646
C24 H24B O2N 0.99 2.43 3.314(7) 148.2 1_556
C28 H28B O4N 0.99 2.50 3.358(5) 144.4 3_766
C28 H28A O4N 0.99 2.40 3.173(5) 134.7 .
C30 H30 O4N 0.95 2.35 3.169(6) 143.6 3_766
C32 H32 O10N 0.95 2.54 3.425(6) 155.5 .
C34 H34A O5N 0.99 2.41 3.398(6) 174.2 3_666
C35 H35 O3N 1.00 2.34 3.220(6) 146.9 1_556
O1M H1M O2M 0.84 1.84 2.639(6) 158.9 .
C1M H1MB O3N 0.98 2.61 3.530(8) 157.0 3_665
O2M H2M O1N 0.84 2.56 3.079(8) 121.2 .
O2M H2M O2N 0.84 2.02 2.844(8) 167.1 .
C2M H2MA O2N 0.98 2.42 3.331(9) 154.3 3_765
O1W H1WA O10N 0.84 2.33 3.127(5) 157.8 .
O1W H1WA O11N 0.84 2.23 2.965(7) 146.4 .
O1W H1WB O9N 0.84 2.23 3.029(7) 158.1 3_766

loop_
_geom_torsion_atom_site_label_1
_geom_torsion_atom_site_label_2
_geom_torsion_atom_site_label_3
_geom_torsion_atom_site_label_4
_geom_torsion
_geom_torsion_site_symmetry_1
_geom_torsion_site_symmetry_2
_geom_torsion_site_symmetry_3
_geom_torsion_site_symmetry_4
_geom_torsion_publ_flag
C36 C1 C2 C3 19.8(5) 3_666 . . . ?
C4 N1 C3 C35 171.9(3) . . . 3_666 ?
Cu1 N1 C3 C35 49.7(4) . . . 3_666 ?
C4 N1 C3 C2 -73.4(5) . . . . ?
Cu1 N1 C3 C2 164.4(3) . . . . ?
C1 C2 C3 N1 -156.9(4) . . . . ?
C1 C2 C3 C35 -39.8(5) . . . 3_666 ?
C3 N1 C4 C5 -136.8(4) . . . . ?
Cu1 N1 C4 C5 -19.1(4) . . . . ?
C9 N2 C5 C6 -1.5(6) . . . . ?
Cu1 N2 C5 C6 175.9(3) . . . . ?
C9 N2 C5 C4 176.0(4) . . . . ?
Cu1 N2 C5 C4 -6.7(5) . . . . ?
N1 C4 C5 N2 17.0(5) . . . . ?
N1 C4 C5 C6 -165.8(4) . . . . ?
N2 C5 C6 C7 0.0(7) . . . . ?
C4 C5 C6 C7 -177.1(4) . . . . ?
C5 C6 C7 C8 1.0(7) . . . . ?
C6 C7 C8 C9 -0.6(7) . . . . ?
C5 N2 C9 C8 1.9(6) . . . . ?
Cu1 N2 C9 C8 -175.5(3) . . . . ?
C5 N2 C9 C10 179.8(4) . . . . ?
Cu1 N2 C9 C10 2.4(5) . . . . ?
C7 C8 C9 N2 -0.8(6) . . . . ?
C7 C8 C9 C10 -178.4(4) . . . . ?
C11 N3 C10 C9 106.6(4) . . . . ?
Cu1 N3 C10 C9 -23.0(4) . . . . ?
N2 C9 C10 N3 14.7(5) . . . . ?
C8 C9 C10 N3 -167.5(4) . . . . ?
C10 N3 C11 C12 -53.5(5) . . . . ?
Cu1 N3 C11 C12 72.0(4) . . . . ?
C10 N3 C11 C15 65.8(4) . . . . ?
Cu1 N3 C11 C15 -168.7(3) . . . . ?
N3 C11 C12 C13 128.5(4) . . . . ?
C15 C11 C12 C13 4.0(5) . . . . ?
C11 C12 C13 C14 20.6(5) . . . . ?
C12 C13 C14 C15 -37.3(5) . . . . ?
C16 N4 C15 C14 -56.4(4) . . . . ?
Cu2 N4 C15 C14 65.0(4) . . . . ?
C16 N4 C15 C11 64.8(4) . . . . ?
Cu2 N4 C15 C11 -173.8(3) . . . . ?
C13 C14 C15 N4 167.5(4) . . . . ?
C13 C14 C15 C11 39.8(4) . . . . ?
N3 C11 C15 N4 82.6(4) . . . . ?
C12 C11 C15 N4 -153.0(4) . . . . ?
N3 C11 C15 C14 -151.4(3) . . . . ?
C12 C11 C15 C14 -27.0(5) . . . . ?
C15 N4 C16 C17 96.5(4) . . . . ?
Cu2 N4 C16 C17 -27.3(4) . . . . ?
C21 N5 C17 C18 3.0(6) . . . . ?
Cu2 N5 C17 C18 175.6(3) . . . . ?
C21 N5 C17 C16 -177.5(3) . . . . ?
Cu2 N5 C17 C16 -4.8(4) . . . . ?
N4 C16 C17 N5 22.3(5) . . . . ?
N4 C16 C17 C18 -158.2(4) . . . . ?
N5 C17 C18 C19 -0.4(6) . . . . ?
C16 C17 C18 C19 -179.9(4) . . . . ?
C17 C18 C19 C20 -1.7(6) . . . . ?
C18 C19 C20 C21 1.2(6) . . . . ?
C17 N5 C21 C20 -3.4(6) . . . . ?
Cu2 N5 C21 C20 -176.1(3) . . . . ?
C17 N5 C21 C22 172.0(4) . . . . ?
Cu2 N5 C21 C22 -0.7(5) . . . . ?
C19 C20 C21 N5 1.3(6) . . . . ?
C19 C20 C21 C22 -173.7(4) . . . . ?
N5 C21 C22 N6 12.6(5) . . . . ?
C20 C21 C22 N6 -172.3(4) . . . . ?
C23 N6 C22 C21 -134.6(4) . . . . ?
Cu2 N6 C22 C21 -17.6(4) . . . . ?
C22 N6 C23 C27 167.0(3) . . . . ?
Cu2 N6 C23 C27 46.3(3) . . . . ?
C22 N6 C23 C24 -74.5(5) . . . . ?
Cu2 N6 C23 C24 164.8(3) . . . . ?
N6 C23 C24 C25 -146.5(4) . . . . ?
C27 C23 C24 C25 -26.9(5) . . . . ?
C23 C24 C25 C26 1.5(5) . . . . ?
C24 C25 C26 C27 24.1(5) . . . . ?
C28 N7 C27 C23 164.8(3) . . . . ?
Cu2 N7 C27 C23 42.3(4) . . . . ?
C28 N7 C27 C26 -78.6(5) . . . . ?
Cu2 N7 C27 C26 159.0(3) . . . . ?
N6 C23 C27 N7 -62.0(4) . . . . ?
C24 C23 C27 N7 169.1(3) . . . . ?
N6 C23 C27 C26 171.5(3) . . . . ?
C24 C23 C27 C26 42.6(4) . . . . ?
C25 C26 C27 N7 -160.3(4) . . . . ?
C25 C26 C27 C23 -40.7(5) . . . . ?
C27 N7 C28 C29 -79.5(4) . . . . ?
Cu2 N7 C28 C29 38.6(4) . . . . ?
C33 N8 C29 C30 1.0(6) . . . . ?
Cu2 N8 C29 C30 172.1(3) . . . . ?
C33 N8 C29 C28 -174.4(3) . . . . ?
Cu2 N8 C29 C28 -3.4(4) . . . . ?
N7 C28 C29 N8 -21.2(5) . . . . ?
N7 C28 C29 C30 163.0(4) . . . . ?
N8 C29 C30 C31 -2.2(7) . . . . ?
C28 C29 C30 C31 173.4(4) . . . . ?
C29 C30 C31 C32 1.1(7) . . . . ?
C30 C31 C32 C33 0.8(7) . . . . ?
C29 N8 C33 C32 1.1(6) . . . . ?
Cu2 N8 C33 C32 -166.6(3) . . . . ?
C29 N8 C33 C34 178.4(4) . . . . ?
Cu2 N8 C33 C34 10.7(6) . . . . ?
C31 C32 C33 N8 -2.0(7) . . . . ?
C31 C32 C33 C34 -179.2(4) . . . . ?
C35 N9 C34 C33 -84.7(4) . . . . ?
Cu1 N9 C34 C33 151.1(3) 3_666 . . . ?
N8 C33 C34 N9 148.6(4) . . . . ?
C32 C33 C34 N9 -34.0(6) . . . . ?
C34 N9 C35 C36 71.9(5) . . . . ?
Cu1 N9 C35 C36 -155.3(3) 3_666 . . . ?
C34 N9 C35 C3 -168.7(4) . . . 3_666 ?
Cu1 N9 C35 C3 -35.8(4) 3_666 . . 3_666 ?
N9 C35 C36 C1 154.8(4) . . . 3_666 ?
C3 C35 C36 C1 32.5(5) 3_666 . . 3_666 ?
